data_2228008
loop_
_publ_author_name
'Abdul Muthalib, Amirah Faizah'
'Baba, Ibrahim'
'Mohamed Tahir, Mohamed Ibrahim'
'Ng, Seik Weng'
'Tiekink, Edward R. T.'

_publ_section_title
;
 (<i>N</i>-Benzyl-<i>N</i>-isopropyldithiocarbamato)chloridodiphenyltin(IV)
;
_journal_coeditor_code SU2203
_journal_issue 9
_journal_name_full 'Acta Crystallographica Section E'
_journal_page_first m1087
_journal_paper_doi 10.1107/S1600536810031636
_journal_volume 66
_journal_year 2010
_chemical_formula_iupac '[Sn (C6 H5)2 (C11 H14 N S2) Cl]'
_chemical_formula_moiety 'C23 H24 Cl N S2 Sn'
_chemical_formula_sum 'C23 H24 Cl N S2 Sn'
_chemical_formula_weight 532.69
_chemical_name_systematic
;
(<i>N</i>-Benzyl-<i>N</i>-isopropyldithiocarbamato)chloridodiphenyltin(IV)
;
_space_group_IT_number 14
_symmetry_cell_setting monoclinic
_symmetry_space_group_name_Hall '-P 2yn'
_symmetry_space_group_name_H-M 'P 1 21/n 1'
_atom_sites_solution_hydrogens geom
_atom_sites_solution_primary direct
_atom_sites_solution_secondary difmap
_audit_creation_method SHELXL-97
_cell_angle_alpha 90
_cell_angle_beta 96.4970(10)
_cell_angle_gamma 90
_cell_formula_units_Z 4
_cell_length_a 9.19340(10)
_cell_length_b 15.1720(2)
_cell_length_c 16.8740(2)
_cell_measurement_reflns_used 34829
_cell_measurement_temperature 100(2)
_cell_measurement_theta_max 29.2
_cell_measurement_theta_min 2.2
_cell_volume 2338.51(5)
_computing_cell_refinement 'CrysAlis PRO (Oxford Diffraction, 2010)'
_computing_data_collection 'CrysAlis PRO (Oxford Diffraction, 2010)'
_computing_data_reduction 'CrysAlis PRO (Oxford Diffraction, 2010)'
_computing_molecular_graphics 'ORTEP-3 (Farrugia, 1997) and DIAMOND (Brandenburg, 2006)'
_computing_publication_material 'publCIF (Westrip, 2010)'
_computing_structure_refinement 'SHELXL97 (Sheldrick, 2008)'
_computing_structure_solution 'SHELXS97 (Sheldrick, 2008)'
_diffrn_ambient_temperature 100(2)
_diffrn_detector_area_resol_mean 16.1952
_diffrn_measured_fraction_theta_full 0.998
_diffrn_measured_fraction_theta_max 0.998
_diffrn_measurement_device_type 'Oxford Diffraction Xcaliber Eos Gemini'
_diffrn_measurement_method '\w scans'
_diffrn_radiation_monochromator graphite
_diffrn_radiation_source 'fine-focus sealed tube'
_diffrn_radiation_type MoK\a
_diffrn_radiation_wavelength 0.71073
_diffrn_reflns_av_R_equivalents 0.042
_diffrn_reflns_av_sigmaI/netI 0.019
_diffrn_reflns_limit_h_max 11
_diffrn_reflns_limit_h_min -11
_diffrn_reflns_limit_k_max 19
_diffrn_reflns_limit_k_min -19
_diffrn_reflns_limit_l_max 21
_diffrn_reflns_limit_l_min -21
_diffrn_reflns_number 54748
_diffrn_reflns_theta_full 27.5
_diffrn_reflns_theta_max 27.5
_diffrn_reflns_theta_min 2.4
_diffrn_standards_decay_% 0
_diffrn_standards_interval_count 0
_diffrn_standards_interval_time 0
_diffrn_standards_number 0
_exptl_absorpt_coefficient_mu 1.394
_exptl_absorpt_correction_T_max 1.000
_exptl_absorpt_correction_T_min 0.887
_exptl_absorpt_correction_type multi-scan
_exptl_absorpt_process_details '(CrysAlis PRO; Oxford Diffraction, 2010)'
_exptl_crystal_colour colourless
_exptl_crystal_density_diffrn 1.513
_exptl_crystal_density_method 'not measured'
_exptl_crystal_description block
_exptl_crystal_F_000 1072
_exptl_crystal_size_max 0.30
_exptl_crystal_size_mid 0.25
_exptl_crystal_size_min 0.20
_refine_diff_density_max 0.33
_refine_diff_density_min -0.33
_refine_ls_extinction_method none
_refine_ls_goodness_of_fit_ref 1.04
_refine_ls_hydrogen_treatment constr
_refine_ls_matrix_type full
_refine_ls_number_parameters 253
_refine_ls_number_reflns 5345
_refine_ls_number_restraints 0
_refine_ls_restrained_S_all 1.04
_refine_ls_R_factor_all 0.021
_refine_ls_R_factor_gt 0.017
_refine_ls_shift/su_max 0.001
_refine_ls_shift/su_mean 0.001
_refine_ls_structure_factor_coef Fsqd
_refine_ls_weighting_details 'calc w=1/[\s^2^(Fo^2^)+(0.0285P)^2^] where P=(Fo^2^+2Fc^2^)/3'
_refine_ls_weighting_scheme calc
_refine_ls_wR_factor_gt 0.045
_refine_ls_wR_factor_ref 0.045
_reflns_number_gt 4746
_reflns_number_total 5345
_reflns_threshold_expression I>2\s(I)
_cod_data_source_file su2203.cif
_cod_data_source_block I
_cod_original_sg_symbol_Hall '-P 2yn '
_cod_original_sg_symbol_H-M 'P 21/n'
_cod_database_code 2228008
_cod_database_fobs_code 2228008

loop_
_symmetry_equiv_pos_as_xyz
'x, y, z'
'x+1/2, -y+1/2, z+1/2'
'-x, -y, -z'
'-x-1/2, y-1/2, -z-1/2'

loop_
_atom_site_type_symbol
_atom_site_label
_atom_site_fract_x
_atom_site_fract_y
_atom_site_fract_z
_atom_site_U_iso_or_equiv
_atom_site_adp_type
_atom_site_calc_flag
_atom_site_refinement_flags
_atom_site_occupancy
_atom_site_disorder_assembly
_atom_site_disorder_group
Sn Sn 0.677004(10) 0.690203(6) 0.688075(5) 0.01845(4) Uani d . 1 . .
Cl Cl1 0.76007(4) 0.53663(2) 0.68888(2) 0.03259(9) Uani d . 1 . .
S S1 0.58215(4) 0.65598(2) 0.81529(2) 0.02475(8) Uani d . 1 . .
S S2 0.54077(4) 0.83082(2) 0.73935(2) 0.02118(8) Uani d . 1 . .
N N1 0.41603(13) 0.78207(8) 0.86783(7) 0.0232(3) Uani d . 1 . .
C C1 0.88272(15) 0.75295(10) 0.67971(8) 0.0240(3) Uani d . 1 . .
C C2 0.99547(18) 0.70469(11) 0.65168(10) 0.0325(4) Uani d . 1 . .
H H2 0.9832 0.6434 0.6416 0.039 Uiso calc R 1 . .
C C3 1.12574(18) 0.74585(15) 0.63840(10) 0.0439(5) Uani d . 1 . .
H H3 1.2024 0.7127 0.6195 0.053 Uiso calc R 1 . .
C C4 1.14323(19) 0.83449(15) 0.65269(12) 0.0482(5) Uani d . 1 . .
H H4 1.2318 0.8627 0.6429 0.058 Uiso calc R 1 . .
C C5 1.03361(19) 0.88287(13) 0.68104(11) 0.0438(5) Uani d . 1 . .
H H5 1.0469 0.9441 0.6910 0.053 Uiso calc R 1 . .
C C6 0.90314(17) 0.84220(11) 0.69513(10) 0.0318(4) Uani d . 1 . .
H H6 0.8281 0.8756 0.7153 0.038 Uiso calc R 1 . .
C C7 0.52428(15) 0.68234(8) 0.58354(8) 0.0185(3) Uani d . 1 . .
C C8 0.49266(16) 0.75798(10) 0.53744(9) 0.0242(3) Uani d . 1 . .
H H8 0.5373 0.8125 0.5539 0.029 Uiso calc R 1 . .
C C9 0.39670(17) 0.75412(11) 0.46787(9) 0.0292(3) Uani d . 1 . .
H H9 0.3767 0.8057 0.4366 0.035 Uiso calc R 1 . .
C C10 0.33020(17) 0.67518(11) 0.44404(10) 0.0297(4) Uani d . 1 . .
H H10 0.2646 0.6725 0.3964 0.036 Uiso calc R 1 . .
C C11 0.35952(16) 0.59975(10) 0.48987(9) 0.0274(3) Uani d . 1 . .
H H11 0.3130 0.5457 0.4739 0.033 Uiso calc R 1 . .
C C12 0.45682(15) 0.60357(9) 0.55895(9) 0.0227(3) Uani d . 1 . .
H H12 0.4775 0.5517 0.5897 0.027 Uiso calc R 1 . .
C C13 0.50196(15) 0.76049(9) 0.81307(8) 0.0199(3) Uani d . 1 . .
C C14 0.34197(16) 0.86968(10) 0.86646(9) 0.0289(3) Uani d . 1 . .
H H14 0.3399 0.8938 0.8112 0.035 Uiso calc R 1 . .
C C15 0.4319(2) 0.93275(12) 0.92244(12) 0.0431(4) Uani d . 1 . .
H H15A 0.5321 0.9355 0.9081 0.065 Uiso calc R 1 . .
H H15B 0.4335 0.9118 0.9775 0.065 Uiso calc R 1 . .
H H15C 0.3879 0.9916 0.9178 0.065 Uiso calc R 1 . .
C C16 0.18495(18) 0.86220(12) 0.88488(11) 0.0400(4) Uani d . 1 . .
H H16A 0.1320 0.8206 0.8477 0.060 Uiso calc R 1 . .
H H16B 0.1379 0.9202 0.8792 0.060 Uiso calc R 1 . .
H H16C 0.1835 0.8410 0.9397 0.060 Uiso calc R 1 . .
C C17 0.40459(18) 0.72348(11) 0.93638(9) 0.0294(3) Uani d . 1 . .
H H17A 0.3741 0.7592 0.9808 0.035 Uiso calc R 1 . .
H H17B 0.5030 0.6994 0.9541 0.035 Uiso calc R 1 . .
C C18 0.29886(16) 0.64710(10) 0.92112(9) 0.0249(3) Uani d . 1 . .
C C19 0.20502(18) 0.63709(11) 0.85206(9) 0.0316(3) Uani d . 1 . .
H H19A 0.2080 0.6781 0.8097 0.038 Uiso calc R 1 . .
C C20 0.1059(2) 0.56752(11) 0.84380(12) 0.0411(4) Uani d . 1 . .
H H20 0.0412 0.5614 0.7961 0.049 Uiso calc R 1 . .
C C21 0.1015(2) 0.50811(12) 0.90402(13) 0.0519(5) Uani d . 1 . .
H H21 0.0325 0.4612 0.8988 0.062 Uiso calc R 1 . .
C C22 0.1979(3) 0.51627(13) 0.97299(13) 0.0581(6) Uani d . 1 . .
H H22 0.1962 0.4743 1.0146 0.070 Uiso calc R 1 . .
C C23 0.2960(2) 0.58509(11) 0.98129(10) 0.0406(4) Uani d . 1 . .
H H23 0.3622 0.5901 1.0286 0.049 Uiso calc R 1 . .

loop_
_atom_site_aniso_label
_atom_site_aniso_U_11
_atom_site_aniso_U_22
_atom_site_aniso_U_33
_atom_site_aniso_U_12
_atom_site_aniso_U_13
_atom_site_aniso_U_23
Sn 0.01680(6) 0.01905(6) 0.01915(6) 0.00046(4) 0.00050(4) -0.00322(3)
Cl1 0.0362(2) 0.02243(19) 0.0372(2) 0.00957(16) -0.00441(17) -0.00494(15)
S1 0.0298(2) 0.02159(18) 0.02287(18) -0.00067(15) 0.00296(15) 0.00143(14)
S2 0.02277(18) 0.01888(17) 0.02314(18) -0.00102(13) 0.00801(14) -0.00170(13)
N1 0.0239(6) 0.0260(6) 0.0202(6) -0.0069(5) 0.0053(5) -0.0045(5)
C1 0.0161(7) 0.0360(9) 0.0193(7) -0.0015(6) -0.0004(5) 0.0015(6)
C2 0.0256(8) 0.0448(10) 0.0275(8) 0.0053(7) 0.0045(7) 0.0010(7)
C3 0.0212(8) 0.0748(14) 0.0370(10) 0.0076(9) 0.0090(7) 0.0106(9)
C4 0.0207(9) 0.0789(15) 0.0442(11) -0.0136(9) 0.0004(8) 0.0186(10)
C5 0.0319(9) 0.0488(11) 0.0491(11) -0.0161(8) -0.0028(8) 0.0075(9)
C6 0.0242(8) 0.0358(9) 0.0348(9) -0.0062(7) 0.0010(7) -0.0008(7)
C7 0.0158(6) 0.0212(7) 0.0186(7) 0.0015(5) 0.0014(5) -0.0037(5)
C8 0.0244(8) 0.0208(8) 0.0274(8) 0.0002(6) 0.0037(6) -0.0017(6)
C9 0.0291(8) 0.0311(9) 0.0267(8) 0.0091(7) 0.0007(6) 0.0044(6)
C10 0.0219(8) 0.0421(10) 0.0236(8) 0.0054(7) -0.0042(6) -0.0049(7)
C11 0.0212(7) 0.0296(8) 0.0309(8) -0.0034(6) 0.0011(6) -0.0092(6)
C12 0.0219(7) 0.0206(7) 0.0256(7) 0.0004(6) 0.0031(6) -0.0017(6)
C13 0.0183(7) 0.0222(7) 0.0188(7) -0.0066(6) 0.0003(5) -0.0053(5)
C14 0.0297(8) 0.0274(8) 0.0317(8) -0.0026(7) 0.0132(7) -0.0076(6)
C15 0.0418(10) 0.0331(10) 0.0560(12) -0.0112(8) 0.0128(9) -0.0188(8)
C16 0.0332(9) 0.0421(10) 0.0477(11) -0.0030(8) 0.0179(8) -0.0098(8)
C17 0.0318(8) 0.0393(9) 0.0177(7) -0.0093(7) 0.0046(6) -0.0023(6)
C18 0.0271(8) 0.0251(8) 0.0241(7) -0.0007(6) 0.0095(6) -0.0019(6)
C19 0.0343(9) 0.0287(9) 0.0316(8) -0.0063(7) 0.0026(7) -0.0001(7)
C20 0.0382(10) 0.0344(10) 0.0516(11) -0.0104(8) 0.0083(8) -0.0124(8)
C21 0.0649(13) 0.0325(10) 0.0636(13) -0.0202(9) 0.0301(11) -0.0113(9)
C22 0.0979(18) 0.0314(10) 0.0502(12) -0.0109(11) 0.0309(12) 0.0071(9)
C23 0.0587(12) 0.0353(10) 0.0288(9) 0.0018(9) 0.0100(8) 0.0027(7)

loop_
_atom_type_symbol
_atom_type_description
_atom_type_scat_dispersion_real
_atom_type_scat_dispersion_imag
_atom_type_scat_source
C C 0.0033 0.0016 'International Tables Vol C Tables 4.2.6.8 and 6.1.1.4'
H H 0.0000 0.0000 'International Tables Vol C Tables 4.2.6.8 and 6.1.1.4'
N N 0.0061 0.0033 'International Tables Vol C Tables 4.2.6.8 and 6.1.1.4'
S S 0.1246 0.1234 'International Tables Vol C Tables 4.2.6.8 and 6.1.1.4'
Cl Cl 0.1484 0.1585 'International Tables Vol C Tables 4.2.6.8 and 6.1.1.4'
Sn Sn -0.6537 1.4246 'International Tables Vol C Tables 4.2.6.8 and 6.1.1.4'

loop_
_geom_angle_atom_site_label_1
_geom_angle_atom_site_label_2
_geom_angle_atom_site_label_3
_geom_angle_site_symmetry_1
_geom_angle_site_symmetry_3
_geom_angle
_geom_angle_publ_flag
C7 Sn C1 . . 118.41(5) ?
C7 Sn Cl1 . . 97.30(4) ?
C1 Sn Cl1 . . 98.42(4) ?
C7 Sn S1 . . 116.42(4) ?
C1 Sn S1 . . 123.72(4) ?
Cl1 Sn S1 . . 86.307(14) ?
C7 Sn S2 . . 91.36(4) ?
C1 Sn S2 . . 96.70(4) ?
Cl1 Sn S2 . . 156.326(13) ?
S1 Sn S2 . . 70.135(12) ?
C13 S1 Sn . . 88.86(5) ?
C13 S2 Sn . . 83.16(5) ?
C13 N1 C17 . . 120.05(13) ?
C13 N1 C14 . . 121.13(12) ?
C17 N1 C14 . . 118.49(12) ?
C6 C1 C2 . . 119.07(14) ?
C6 C1 Sn . . 121.63(11) ?
C2 C1 Sn . . 119.07(12) ?
C1 C2 C3 . . 120.35(17) ?
C1 C2 H2 . . 119.8 ?
C3 C2 H2 . . 119.8 ?
C4 C3 C2 . . 119.83(17) ?
C4 C3 H3 . . 120.1 ?
C2 C3 H3 . . 120.1 ?
C3 C4 C5 . . 120.53(17) ?
C3 C4 H4 . . 119.7 ?
C5 C4 H4 . . 119.7 ?
C4 C5 C6 . . 120.12(18) ?
C4 C5 H5 . . 119.9 ?
C6 C5 H5 . . 119.9 ?
C1 C6 C5 . . 120.07(16) ?
C1 C6 H6 . . 120.0 ?
C5 C6 H6 . . 120.0 ?
C12 C7 C8 . . 118.86(13) ?
C12 C7 Sn . . 121.74(10) ?
C8 C7 Sn . . 119.39(10) ?
C9 C8 C7 . . 120.54(14) ?
C9 C8 H8 . . 119.7 ?
C7 C8 H8 . . 119.7 ?
C8 C9 C10 . . 120.02(15) ?
C8 C9 H9 . . 120.0 ?
C10 C9 H9 . . 120.0 ?
C9 C10 C11 . . 119.95(14) ?
C9 C10 H10 . . 120.0 ?
C11 C10 H10 . . 120.0 ?
C12 C11 C10 . . 119.92(14) ?
C12 C11 H11 . . 120.0 ?
C10 C11 H11 . . 120.0 ?
C11 C12 C7 . . 120.71(13) ?
C11 C12 H12 . . 119.6 ?
C7 C12 H12 . . 119.6 ?
N1 C13 S2 . . 123.01(11) ?
N1 C13 S1 . . 119.57(11) ?
S2 C13 S1 . . 117.42(8) ?
N1 C14 C16 . . 111.95(13) ?
N1 C14 C15 . . 109.62(13) ?
C16 C14 C15 . . 112.52(13) ?
N1 C14 H14 . . 107.5 ?
C16 C14 H14 . . 107.5 ?
C15 C14 H14 . . 107.5 ?
C14 C15 H15A . . 109.5 ?
C14 C15 H15B . . 109.5 ?
H15A C15 H15B . . 109.5 ?
C14 C15 H15C . . 109.5 ?
H15A C15 H15C . . 109.5 ?
H15B C15 H15C . . 109.5 ?
C14 C16 H16A . . 109.5 ?
C14 C16 H16B . . 109.5 ?
H16A C16 H16B . . 109.5 ?
C14 C16 H16C . . 109.5 ?
H16A C16 H16C . . 109.5 ?
H16B C16 H16C . . 109.5 ?
N1 C17 C18 . . 115.44(12) ?
N1 C17 H17A . . 108.4 ?
C18 C17 H17A . . 108.4 ?
N1 C17 H17B . . 108.4 ?
C18 C17 H17B . . 108.4 ?
H17A C17 H17B . . 107.5 ?
C19 C18 C23 . . 118.87(15) ?
C19 C18 C17 . . 123.79(14) ?
C23 C18 C17 . . 117.33(14) ?
C18 C19 C20 . . 120.58(16) ?
C18 C19 H19A . . 119.7 ?
C20 C19 H19A . . 119.7 ?
C21 C20 C19 . . 120.13(18) ?
C21 C20 H20 . . 119.9 ?
C19 C20 H20 . . 119.9 ?
C20 C21 C22 . . 119.78(18) ?
C20 C21 H21 . . 120.1 ?
C22 C21 H21 . . 120.1 ?
C23 C22 C21 . . 120.17(18) ?
C23 C22 H22 . . 119.9 ?
C21 C22 H22 . . 119.9 ?
C22 C23 C18 . . 120.43(18) ?
C22 C23 H23 . . 119.8 ?
C18 C23 H23 . . 119.8 ?

loop_
_geom_bond_atom_site_label_1
_geom_bond_atom_site_label_2
_geom_bond_site_symmetry_2
_geom_bond_distance
_geom_bond_publ_flag
Sn S1 . 2.4621(4) ?
Sn S2 . 2.6672(4) ?
Sn C1 . 2.1362(14) ?
Sn C7 . 2.1300(14) ?
Sn Cl1 . 2.4515(4) ?
S1 C13 . 1.7472(15) ?
S2 C13 . 1.7070(14) ?
N1 C13 . 1.3230(18) ?
N1 C17 . 1.4721(19) ?
N1 C14 . 1.492(2) ?
C1 C6 . 1.388(2) ?
C1 C2 . 1.395(2) ?
C2 C3 . 1.391(2) ?
C2 H2 . 0.9500 ?
C3 C4 . 1.373(3) ?
C3 H3 . 0.9500 ?
C4 C5 . 1.376(3) ?
C4 H4 . 0.9500 ?
C5 C6 . 1.393(2) ?
C5 H5 . 0.9500 ?
C6 H6 . 0.9500 ?
C7 C12 . 1.3881(19) ?
C7 C8 . 1.3984(19) ?
C8 C9 . 1.388(2) ?
C8 H8 . 0.9500 ?
C9 C10 . 1.384(2) ?
C9 H9 . 0.9500 ?
C10 C11 . 1.390(2) ?
C10 H10 . 0.9500 ?
C11 C12 . 1.388(2) ?
C11 H11 . 0.9500 ?
C12 H12 . 0.9500 ?
C14 C16 . 1.515(2) ?
C14 C15 . 1.521(2) ?
C14 H14 . 1.0000 ?
C15 H15A . 0.9800 ?
C15 H15B . 0.9800 ?
C15 H15C . 0.9800 ?
C16 H16A . 0.9800 ?
C16 H16B . 0.9800 ?
C16 H16C . 0.9800 ?
C17 C18 . 1.516(2) ?
C17 H17A . 0.9900 ?
C17 H17B . 0.9900 ?
C18 C19 . 1.378(2) ?
C18 C23 . 1.387(2) ?
C19 C20 . 1.391(2) ?
C19 H19A . 0.9500 ?
C20 C21 . 1.363(3) ?
C20 H20 . 0.9500 ?
C21 C22 . 1.386(3) ?
C21 H21 . 0.9500 ?
C22 C23 . 1.377(3) ?
C22 H22 . 0.9500 ?
C23 H23 . 0.9500 ?

loop_
_geom_hbond_atom_site_label_D
_geom_hbond_atom_site_label_H
_geom_hbond_atom_site_label_A
_geom_hbond_site_symmetry_A
_geom_hbond_distance_DH
_geom_hbond_distance_HA
_geom_hbond_distance_DA
_geom_hbond_angle_DHA
C2 H2 Cl1 1_555 0.95 2.80 3.4477(17) 126
C6 H6 S2 1_555 0.95 2.80 3.4996(16) 131
C14 H14 S2 1_555 1.00 2.51 3.0291(15) 112
C3 H3 Cg1 1_655 0.95 2.92 3.8002(18) 154
C16 H16c Cg1 2_465 0.98 2.81 3.4512(18) 124

loop_
_geom_torsion_atom_site_label_1
_geom_torsion_atom_site_label_2
_geom_torsion_atom_site_label_3
_geom_torsion_atom_site_label_4
_geom_torsion_site_symmetry_1
_geom_torsion_site_symmetry_2
_geom_torsion_site_symmetry_3
_geom_torsion_site_symmetry_4
_geom_torsion
_geom_torsion_publ_flag
C7 Sn S1 C13 . . . . -77.41(6) ?
C1 Sn S1 C13 . . . . 88.60(7) ?
Cl1 Sn S1 C13 . . . . -173.74(5) ?
S2 Sn S1 C13 . . . . 3.88(4) ?
C7 Sn S2 C13 . . . . 113.69(6) ?
C1 Sn S2 C13 . . . . -127.49(6) ?
Cl1 Sn S2 C13 . . . . 1.93(6) ?
S1 Sn S2 C13 . . . . -4.00(5) ?
C7 Sn C1 C6 . . . . 91.75(12) ?
Cl1 Sn C1 C6 . . . . -165.18(11) ?
S1 Sn C1 C6 . . . . -74.01(12) ?
S2 Sn C1 C6 . . . . -3.45(12) ?
C7 Sn C1 C2 . . . . -82.83(13) ?
Cl1 Sn C1 C2 . . . . 20.24(12) ?
S1 Sn C1 C2 . . . . 111.41(11) ?
S2 Sn C1 C2 . . . . -178.04(11) ?
C6 C1 C2 C3 . . . . -0.8(2) ?
Sn C1 C2 C3 . . . . 173.88(12) ?
C1 C2 C3 C4 . . . . -0.2(3) ?
C2 C3 C4 C5 . . . . 0.8(3) ?
C3 C4 C5 C6 . . . . -0.3(3) ?
C2 C1 C6 C5 . . . . 1.3(2) ?
Sn C1 C6 C5 . . . . -173.25(12) ?
C4 C5 C6 C1 . . . . -0.8(3) ?
C1 Sn C7 C12 . . . . 130.17(12) ?
Cl1 Sn C7 C12 . . . . 26.46(12) ?
S1 Sn C7 C12 . . . . -63.03(12) ?
S2 Sn C7 C12 . . . . -131.46(11) ?
C1 Sn C7 C8 . . . . -48.66(13) ?
Cl1 Sn C7 C8 . . . . -152.38(11) ?
S1 Sn C7 C8 . . . . 118.13(11) ?
S2 Sn C7 C8 . . . . 49.71(11) ?
C12 C7 C8 C9 . . . . -0.7(2) ?
Sn C7 C8 C9 . . . . 178.20(11) ?
C7 C8 C9 C10 . . . . 0.7(2) ?
C8 C9 C10 C11 . . . . 0.0(2) ?
C9 C10 C11 C12 . . . . -0.8(2) ?
C10 C11 C12 C7 . . . . 0.8(2) ?
C8 C7 C12 C11 . . . . -0.1(2) ?
Sn C7 C12 C11 . . . . -178.90(11) ?
C17 N1 C13 S2 . . . . -170.93(10) ?
C14 N1 C13 S2 . . . . 2.41(18) ?
C17 N1 C13 S1 . . . . 8.53(17) ?
C14 N1 C13 S1 . . . . -178.13(10) ?
Sn S2 C13 N1 . . . . -174.56(12) ?
Sn S2 C13 S1 . . . . 5.98(7) ?
Sn S1 C13 N1 . . . . 174.08(11) ?
Sn S1 C13 S2 . . . . -6.43(7) ?
C13 N1 C14 C16 . . . . 137.97(14) ?
C17 N1 C14 C16 . . . . -48.59(18) ?
C13 N1 C14 C15 . . . . -96.44(16) ?
C17 N1 C14 C15 . . . . 77.01(16) ?
C13 N1 C17 C18 . . . . -82.58(17) ?
C14 N1 C17 C18 . . . . 103.90(16) ?
N1 C17 C18 C19 . . . . -7.8(2) ?
N1 C17 C18 C23 . . . . 173.37(14) ?
C23 C18 C19 C20 . . . . 2.0(2) ?
C17 C18 C19 C20 . . . . -176.85(15) ?
C18 C19 C20 C21 . . . . -0.4(3) ?
C19 C20 C21 C22 . . . . -1.2(3) ?
C20 C21 C22 C23 . . . . 1.2(3) ?
C21 C22 C23 C18 . . . . 0.4(3) ?
C19 C18 C23 C22 . . . . -2.0(3) ?
C17 C18 C23 C22 . . . . 176.94(17) ?
